data_7058086
loop_
_publ_author_name
'Konarev, Dmitri V.'
'Khasanov, Salavat S.'
'Goryunkov, Alexey A.'
'Troyanov, Sergey I.'
'Brotsman, Victor A.'
'Ioffe, Ilya N.'
'Lyubovskaya, Rimma N.'

_publ_section_title
;
 Negatively charged singly-bonded dimers of C1-[C70(CF3)10] and bare C70
 fullerene
;
_journal_issue 6
_journal_name_full 'New Journal of Chemistry'
_journal_page_first 2726
_journal_paper_doi 10.1039/C8NJ05847D
_journal_volume 43
_journal_year 2019
_chemical_compound_source no
_chemical_formula_moiety '(C80F30, C18 H36 K N2 O6, 0.20(C6 H4 Cl2) 0.71(C6 H14)'
_chemical_formula_sum 'C103.46 H46.77 Cl0.4 F30 K N2 O6'
_chemical_formula_weight 2036.82
_chemical_melting_point ?
_chemical_name_common no
_chemical_name_systematic
'salt of negatively charged dimer of C70(CF3)10 with potassium cryptand[2.2.2], hexane/o-dichlorobenzene solvate'
_chemical_properties_physical Air-sensitive,Moisture-sensitive
_space_group_crystal_system monoclinic
_space_group_IT_number 14
_space_group_name_Hall '-P 2yn'
_space_group_name_H-M_alt 'P 1 21/n 1'
_symmetry_space_group_name_Hall '-P 2yn'
_symmetry_space_group_name_H-M 'P 1 21/n 1'
_atom_sites_solution_hydrogens geom
_atom_sites_solution_primary direct
_atom_sites_solution_secondary difmap
_audit_creation_method SHELXL-2014/7
_audit_update_record
;
2018-11-16 deposited with the CCDC.
2019-01-10 downloaded from the CCDC.
;
_cell_angle_alpha 90
_cell_angle_beta 92.127(3)
_cell_angle_gamma 90
_cell_formula_units_Z 4
_cell_length_a 19.0950(7)
_cell_length_b 21.5607(9)
_cell_length_c 19.4136(6)
_cell_measurement_reflns_used 18696
_cell_measurement_temperature 100(2)
_cell_measurement_theta_max 26.1530
_cell_measurement_theta_min 2.1030
_cell_volume 7987.1(5)
_computing_cell_refinement CrysAlisPro
_computing_data_collection CrysAlisPro
_computing_data_reduction CrysAlisPro
_computing_molecular_graphics WinGX
_computing_publication_material WinGX
_computing_structure_refinement 'SHELXL-2014/7 (Sheldrick, 2014)'
_computing_structure_solution SHELXD
_diffrn_ambient_environment N~2~
_diffrn_ambient_temperature 130(2)
_diffrn_detector 'CCD plate'
_diffrn_detector_area_resol_mean 5.2283
_diffrn_detector_type AtlasS2
_diffrn_measured_fraction_theta_full 0.977
_diffrn_measured_fraction_theta_max 0.974
_diffrn_measurement_device 'four-circle diffractometer'
_diffrn_measurement_device_type 'Xcalibur, AtlasS2, Gemini'
_diffrn_radiation_monochromator graphite
_diffrn_radiation_probe x-ray
_diffrn_radiation_type MoK\a
_diffrn_radiation_wavelength 0.71073
_diffrn_reflns_av_R_equivalents 0.0431
_diffrn_reflns_av_unetI/netI 0.0448
_diffrn_reflns_Laue_measured_fraction_full 0.977
_diffrn_reflns_Laue_measured_fraction_max 0.974
_diffrn_reflns_limit_h_max 23
_diffrn_reflns_limit_h_min -23
_diffrn_reflns_limit_k_max 26
_diffrn_reflns_limit_k_min -26
_diffrn_reflns_limit_l_max 24
_diffrn_reflns_limit_l_min -24
_diffrn_reflns_number 59182
_diffrn_reflns_point_group_measured_fraction_full 0.977
_diffrn_reflns_point_group_measured_fraction_max 0.974
_diffrn_reflns_theta_full 25.000
_diffrn_reflns_theta_max 26.371
_diffrn_reflns_theta_min 2.100
_diffrn_source 'fine-focus sealed X-ray tube'
_diffrn_source_type 'Enhance (Mo) X-ray Source'
_exptl_absorpt_coefficient_mu 0.216
_exptl_absorpt_correction_T_max 1.00000
_exptl_absorpt_correction_T_min 0.91559
_exptl_absorpt_correction_type multi-scan
_exptl_crystal_colour black
_exptl_crystal_density_diffrn 1.694
_exptl_crystal_description block
_exptl_crystal_F_000 4101
_exptl_crystal_recrystallization_method 'Re-crystallisation from solvent: o-dichlorobenzene/n-hexane'
_exptl_crystal_size_max 0.320
_exptl_crystal_size_mid 0.400
_exptl_crystal_size_min 0.470
_refine_diff_density_max 1.015
_refine_diff_density_min -0.516
_refine_diff_density_rms 0.072
_refine_ls_extinction_method none
_refine_ls_goodness_of_fit_ref 1.002
_refine_ls_hydrogen_treatment constr
_refine_ls_matrix_type full
_refine_ls_number_parameters 1489
_refine_ls_number_reflns 15901
_refine_ls_number_restraints 45
_refine_ls_restrained_S_all 1.003
_refine_ls_R_factor_all 0.1154
_refine_ls_R_factor_gt 0.0787
_refine_ls_shift/su_max 0.001
_refine_ls_shift/su_mean 0.000
_refine_ls_structure_factor_coef Fsqd
_refine_ls_weighting_details 'w=1/[\s^2^(Fo^2^)+(0.0800P)^2^+20.0000P] where P=(Fo^2^+2Fc^2^)/3'
_refine_ls_weighting_scheme calc
_refine_ls_wR_factor_gt 0.1900
_refine_ls_wR_factor_ref 0.2082
_reflns_Friedel_coverage 0.000
_reflns_number_gt 10903
_reflns_number_total 15901
_reflns_threshold_expression 'I > 2\s(I)'
_cod_data_source_file c8nj05847d2.cif
_cod_data_source_block C70(CF3)10dimcryptK
_cod_depositor_comments
;
The following automatic conversions were performed:

'_chemical_melting_point' value 'not measured' was changed to '?' -
the value is undefined or not given.

Automatic conversion script
Id: cif_fix_values 4973 2017-02-22 13:04:09Z antanas 

 Adding full bibliography for 7058085--7058087.cif.
;
_cod_original_formula_sum 'C103.46 H46.77 Cl0.40 F30 K N2 O6'
_cod_database_code 7058086
_shelx_shelxl_version_number 2014/7
_shelx_space_group_comment
;
The symmetry employed for this shelxl refinement is uniquely defined
by the following loop, which should always be used as a source of
symmetry information in preference to the above space-group names.
They are only intended as comments.
;
_shelx_estimated_absorpt_t_min 0.912
_shelx_estimated_absorpt_t_max 0.938

loop_
_space_group_symop_operation_xyz
'x, y, z'
'-x+1/2, y+1/2, -z+1/2'
'-x, -y, -z'
'x-1/2, -y-1/2, z-1/2'

loop_
_atom_site_label
_atom_site_type_symbol
_atom_site_fract_x
_atom_site_fract_y
_atom_site_fract_z
_atom_site_U_iso_or_equiv
_atom_site_adp_type
_atom_site_occupancy
_atom_site_site_symmetry_order
_atom_site_calc_flag
_atom_site_refinement_flags_posn
_atom_site_refinement_flags_adp
_atom_site_refinement_flags_occupancy
_atom_site_disorder_assembly
_atom_site_disorder_group
F1 F 0.0774(9) 0.8232(6) -0.1426(9) 0.066(4) Uani 0.5 1 d . . P A 1
F1A F 0.0846(8) 0.8494(6) -0.1574(9) 0.068(4) Uani 0.5 1 d . . P A 1
F2 F 0.17697(17) 0.84969(14) -0.19737(13) 0.0675(8) Uani 1 1 d . . . A 1
F3 F 0.1539(2) 0.76331(13) -0.15463(15) 0.0807(10) Uani 1 1 d . . . A 1
F4 F 0.16764(14) 1.05573(12) -0.14564(12) 0.0524(6) Uani 1 1 d . . . A 1
F5 F 0.25601(13) 1.01605(16) -0.19350(13) 0.0647(8) Uani 1 1 d . . . A 1
F6 F 0.15888(14) 0.96554(12) -0.18845(12) 0.0536(7) Uani 1 1 d . . . A 1
F7 F 0.13861(18) 0.66246(15) -0.0591(2) 0.0664(10) Uani 0.803(2) 1 d . . P A 1
F8 F 0.2358(2) 0.63031(16) -0.0106(2) 0.0821(13) Uani 0.803(2) 1 d . . P A 1
F9 F 0.2365(2) 0.68251(17) -0.1047(2) 0.0708(11) Uani 0.803(2) 1 d . . P A 1
F7A F 0.2649(9) 0.6200(7) 0.1564(8) 0.071(4) Uani 0.197(2) 1 d . . P A 1
F8A F 0.2699(9) 0.6270(7) 0.0478(8) 0.067(4) Uani 0.197(2) 1 d . . P A 1
F9A F 0.3613(8) 0.6380(7) 0.1114(9) 0.071(4) Uani 0.197(2) 1 d . . P A 1
F10 F 0.16479(14) 1.14170(13) -0.05099(13) 0.0581(7) Uani 1 1 d . . . A 1
F11 F 0.14605(14) 1.16456(11) 0.05272(14) 0.0533(6) Uani 1 1 d . . . A 1
F12 F 0.07396(12) 1.10583(12) -0.00418(17) 0.0641(8) Uani 1 1 d . . . A 1
F13 F 0.03345(18) 0.69376(17) 0.0253(2) 0.0715(11) Uani 0.803(2) 1 d . . P A 1
F14 F -0.03019(16) 0.77214(16) 0.0497(2) 0.0639(10) Uani 0.803(2) 1 d . . P A 1
F15 F 0.00551(18) 0.71040(17) 0.1302(2) 0.0679(11) Uani 0.803(2) 1 d . . P A 1
F13A F 0.1502(8) 0.6575(6) 0.2295(7) 0.060(4) Uani 0.197(2) 1 d . . P A 1
F14A F 0.1299(7) 0.7242(7) 0.3085(7) 0.062(4) Uani 0.197(2) 1 d . . P A 1
F15A F 0.0552(8) 0.7069(7) 0.2244(8) 0.069(4) Uani 0.197(2) 1 d . . P A 1
F16 F 0.04540(14) 1.09771(14) 0.12597(18) 0.0685(8) Uani 1 1 d . . . A 1
F17 F 0.02704(15) 1.04977(18) 0.21894(14) 0.0797(10) Uani 1 1 d . . . A 1
F18 F -0.02084(11) 1.01801(13) 0.12424(14) 0.0574(7) Uani 1 1 d . . . A 1
F19 F 0.39628(19) 0.65689(17) 0.2020(2) 0.0781(17) Uani 0.889(9) 1 d . . P A 1
F19A F 0.3630(12) 0.6669(9) 0.2529(12) 0.037(7) Uani 0.111(9) 1 d . . P A 1
F20 F 0.3627(2) 0.6902(3) 0.2994(3) 0.095(3) Uani 0.889(9) 1 d . . P A 1
F20A F 0.3925(12) 0.7368(10) 0.3236(9) 0.034(7) Uani 0.111(9) 1 d . . P A 1
F21 F 0.4626(4) 0.7189(3) 0.2599(3) 0.0542(15) Uani 0.889(9) 1 d . . P A 1
F21A F 0.459(3) 0.702(3) 0.242(3) 0.057(14) Uani 0.111(9) 1 d . U P A 1
F22 F 0.0890(7) 0.9963(8) 0.3340(7) 0.092(4) Uani 0.64(2) 1 d D U P A 1
F23 F 0.1600(6) 0.9558(4) 0.3913(5) 0.058(2) Uani 0.64(2) 1 d D . P A 1
F24 F 0.1873(5) 1.0471(4) 0.3582(5) 0.055(2) Uani 0.64(2) 1 d D . P A 1
F22A F 0.0866(7) 1.0170(6) 0.3267(9) 0.031(3) Uani 0.36(2) 1 d D U P A 1
F23A F 0.1524(13) 0.9265(12) 0.3863(11) 0.097(6) Uani 0.36(2) 1 d D . P A 1
F24A F 0.1921(13) 1.0174(13) 0.3700(12) 0.121(9) Uani 0.36(2) 1 d D U P A 1
F25 F 0.48881(15) 0.91414(15) 0.34269(13) 0.0643(8) Uani 1 1 d . . . A 1
F26 F 0.47999(15) 0.81725(15) 0.32601(14) 0.0672(8) Uani 1 1 d . . . A 1
F27 F 0.55308(13) 0.8715(2) 0.26910(13) 0.0832(11) Uani 1 1 d . . . A 1
F28 F 0.31381(16) 1.00443(19) 0.39180(14) 0.0856(11) Uani 1 1 d . . . A 1
F29 F 0.41965(15) 1.0153(2) 0.36471(15) 0.0883(12) Uani 1 1 d . . . A 1
F30 F 0.3474(2) 1.0859(2) 0.33880(18) 0.1055(14) Uani 1 1 d . . . A 1
C1 C 0.1800(2) 0.84326(19) -0.0736(2) 0.0374(9) Uani 1 1 d . . . A 1
C2 C 0.2575(2) 0.85755(18) -0.07592(18) 0.0344(9) Uani 1 1 d . . . A 1
C3 C 0.27816(19) 0.91878(18) -0.08832(16) 0.0305(8) Uani 1 1 d . . . A 1
C4 C 0.22858(18) 0.97563(18) -0.08420(18) 0.0320(8) Uani 1 1 d . . . A 1
C5 C 0.16684(18) 0.96000(18) -0.03914(18) 0.0301(8) Uani 1 1 d . . . A 1
C6 C 0.14241(19) 0.89967(18) -0.04198(19) 0.0345(8) Uani 1 1 d . . . A 1
C7 C 0.09793(19) 0.87714(19) 0.0079(2) 0.0368(9) Uani 1 1 d . . . A 1
C8 C 0.1110(2) 0.8113(2) 0.0199(2) 0.0426(10) Uani 1 1 d . . . A 1
C9 C 0.1630(2) 0.7924(2) -0.0201(2) 0.0419(10) Uani 1 1 d . . . A 1
C10 C 0.2135(6) 0.7431(5) -0.0027(6) 0.060(3) Uani 0.803(2) 1 d . . P A 1
C10A C 0.209(2) 0.7305(15) 0.0075(17) 0.025(7) Uiso 0.197(2) 1 d . . P A 1
C11 C 0.2879(2) 0.76424(19) -0.0030(2) 0.0421(10) Uani 1 1 d . . . A 1
C12 C 0.3081(2) 0.81593(19) -0.04499(19) 0.0361(9) Uani 1 1 d . . . A 1
C13 C 0.37710(19) 0.83710(18) -0.03110(18) 0.0322(8) Uani 1 1 d . . . A 1
C14 C 0.39880(18) 0.89881(18) -0.04745(17) 0.0310(8) Uani 1 1 d . . . A 1
C15 C 0.34741(18) 0.93882(18) -0.07657(17) 0.0308(8) Uani 1 1 d . . . A 1
C16 C 0.34819(18) 1.00273(17) -0.05183(17) 0.0295(8) Uani 1 1 d . . . A 1
C17 C 0.27719(18) 1.02257(17) -0.04872(18) 0.0296(8) Uani 1 1 d . . . A 1
C18 C 0.25777(18) 1.06107(17) 0.00292(18) 0.0306(8) Uani 1 1 d . . . A 1
C19 C 0.18395(18) 1.06095(18) 0.03242(19) 0.0333(8) Uani 1 1 d . . . A 1
C20 C 0.14612(18) 0.99952(18) 0.01534(18) 0.0309(8) Uani 1 1 d . . . A 1
C21 C 0.10217(18) 0.9764(2) 0.06465(19) 0.0364(9) Uani 1 1 d . . . A 1
C22 C 0.07711(18) 0.9153(2) 0.0605(2) 0.0381(9) Uani 1 1 d . . . A 1
C23 C 0.06899(18) 0.8903(2) 0.1293(2) 0.0419(10) Uani 1 1 d . . . A 1
C24 C 0.0804(2) 0.8284(2) 0.1424(2) 0.0471(11) Uani 1 1 d . . . A 1
C25 C 0.0925(9) 0.7840(7) 0.0845(9) 0.060(5) Uani 0.803(2) 1 d . . P A 1
C25A C 0.089(3) 0.771(2) 0.089(2) 0.019(7) Uani 0.197(2) 1 d . U P A 1
C26 C 0.1521(2) 0.7432(2) 0.1161(3) 0.0497(11) Uani 1 1 d . . . A 1
C27 C 0.2071(2) 0.7263(2) 0.0760(3) 0.0482(11) Uani 1 1 d . . . A 1
C28 C 0.2760(7) 0.7223(6) 0.1100(5) 0.033(2) Uani 0.803(2) 1 d . . P A 1
C28A C 0.286(3) 0.721(3) 0.089(2) 0.042(12) Uani 0.197(2) 1 d . . P A 1
C29 C 0.3258(2) 0.7482(2) 0.0570(2) 0.0421(10) Uani 1 1 d . . . A 1
C30 C 0.3877(2) 0.77992(19) 0.0800(2) 0.0385(9) Uani 1 1 d . . . A 1
C31 C 0.41600(19) 0.81979(18) 0.02974(19) 0.0335(8) Uani 1 1 d . . . A 1
C32 C 0.46087(18) 0.87109(18) 0.04902(18) 0.0323(8) Uani 1 1 d . . . A 1
C33 C 0.45290(17) 0.91885(17) -0.00061(17) 0.0285(8) Uani 1 1 d . . . A 1
C34 C 0.46604(17) 0.98637(17) 0.01586(18) 0.0294(8) Uani 1 1 d . . . A 1
C35 C 0.39993(17) 1.02403(17) -0.00552(18) 0.0287(8) Uani 1 1 d . . . A 1
C36 C 0.37762(18) 1.06115(18) 0.05039(19) 0.0327(8) Uani 1 1 d . . . A 1
C37 C 0.30794(18) 1.07903(17) 0.05425(19) 0.0318(8) Uani 1 1 d . . . A 1
C38 C 0.27447(19) 1.07876(19) 0.1196(2) 0.0357(9) Uani 1 1 d . . . A 1
C39 C 0.20332(18) 1.06210(19) 0.11121(19) 0.0343(9) Uani 1 1 d . . . A 1
C40 C 0.17046(19) 1.0288(2) 0.1613(2) 0.0403(10) Uani 1 1 d . . . A 1
C41 C 0.10050(19) 0.9984(2) 0.1411(2) 0.0396(9) Uani 1 1 d . . . A 1
C42 C 0.09094(19) 0.9367(2) 0.1773(2) 0.0420(10) Uani 1 1 d . . . A 1
C43 C 0.1285(2) 0.9205(2) 0.2363(2) 0.0481(11) Uani 1 1 d . . . A 1
C44 C 0.1444(2) 0.8580(3) 0.2480(2) 0.0500(12) Uani 1 1 d . . . A 1
C45 C 0.1201(2) 0.8119(3) 0.2025(2) 0.0531(12) Uani 1 1 d . . . A 1
C46 C 0.1638(7) 0.7566(7) 0.1845(7) 0.047(3) Uani 0.803(2) 1 d . . P A 1
C46A C 0.156(4) 0.762(3) 0.201(3) 0.048(15) Uani 0.197(2) 1 d . U P A 1
C47 C 0.2326(2) 0.7566(2) 0.2153(2) 0.0521(12) Uani 1 1 d . . . A 1
C48 C 0.2887(2) 0.7363(2) 0.1762(3) 0.0521(12) Uani 1 1 d . . . A 1
C49 C 0.3577(2) 0.7627(2) 0.2068(2) 0.0473(11) Uani 1 1 d . . . A 1
C50 C 0.4028(2) 0.7920(2) 0.1519(2) 0.0419(10) Uani 1 1 d . . . A 1
C51 C 0.44259(19) 0.8440(2) 0.16959(19) 0.0386(9) Uani 1 1 d . . . A 1
C52 C 0.47298(17) 0.88221(19) 0.11941(18) 0.0333(8) Uani 1 1 d . . . A 1
C53 C 0.47224(17) 0.94670(19) 0.14198(18) 0.0333(8) Uani 1 1 d . . . A 1
C54 C 0.46475(17) 0.99466(18) 0.09522(18) 0.0303(8) Uani 1 1 d . . . A 1
C55 C 0.41746(18) 1.04324(18) 0.11225(19) 0.0327(8) Uani 1 1 d . . . A 1
C56 C 0.38551(19) 1.0442(2) 0.17544(19) 0.0385(9) Uani 1 1 d . . . A 1
C57 C 0.31242(19) 1.0614(2) 0.1788(2) 0.0400(10) Uani 1 1 d . . . A 1
C58 C 0.27999(19) 1.0275(2) 0.23070(19) 0.0422(10) Uani 1 1 d . . . A 1
C59 C 0.20953(19) 1.0109(2) 0.22315(19) 0.0432(10) Uani 1 1 d . . . A 1
C60 C 0.1837(2) 0.9620(3) 0.2719(2) 0.0502(12) Uani 1 1 d . . . A 1
C61 C 0.2429(2) 0.9140(3) 0.2862(2) 0.0496(12) Uani 1 1 d . . . A 1
C62 C 0.2151(2) 0.8547(3) 0.2778(2) 0.0515(12) Uani 1 1 d . . . A 1
C63 C 0.2582(2) 0.8050(2) 0.2623(2) 0.0507(12) Uani 1 1 d . . . A 1
C64 C 0.3304(2) 0.8147(3) 0.2543(2) 0.0489(12) Uani 1 1 d . . . A 1
C65 C 0.3593(2) 0.8733(2) 0.26295(19) 0.0455(11) Uani 1 1 d . . . A 1
C66 C 0.4334(2) 0.8832(2) 0.23641(19) 0.0417(10) Uani 1 1 d . . . A 1
C67 C 0.44120(18) 0.9483(2) 0.20799(18) 0.0378(9) Uani 1 1 d . . . A 1
C68 C 0.39902(19) 0.9971(2) 0.22439(18) 0.0398(10) Uani 1 1 d . . . A 1
C69 C 0.3368(2) 0.9916(2) 0.2732(2) 0.0459(11) Uani 1 1 d . . . A 1
C70 C 0.3147(2) 0.9248(2) 0.27969(18) 0.0464(11) Uani 1 1 d . . . A 1
C71 C 0.1473(2) 0.8232(2) -0.1442(2) 0.0454(10) Uani 1 1 d . . . A 1
C72 C 0.20264(19) 1.0022(2) -0.15387(19) 0.0372(9) Uani 1 1 d . . . A 1
C73 C 0.2051(3) 0.6781(3) -0.0446(4) 0.0582(16) Uani 0.803(2) 1 d . . P A 1
C73A C 0.2923(12) 0.6513(11) 0.1086(12) 0.048(5) Uani 0.197(2) 1 d . . P A 1
C74 C 0.1415(2) 1.1185(2) 0.0069(2) 0.0417(10) Uani 1 1 d . . . A 1
C75 C 0.0243(3) 0.7380(3) 0.0722(4) 0.0538(15) Uani 0.803(2) 1 d . . P A 1
C75A C 0.1232(12) 0.7122(10) 0.2392(11) 0.044(5) Uani 0.197(2) 1 d . . P A 1
C76 C 0.0376(2) 1.0420(3) 0.1527(2) 0.0483(11) Uani 1 1 d . . . A 1
C77 C 0.3954(3) 0.7089(3) 0.2449(3) 0.0636(15) Uani 1 1 d . . . A 1
C78 C 0.1547(2) 0.9912(3) 0.3397(2) 0.0661(17) Uani 1 1 d . . . A 1
C79 C 0.4894(2) 0.8705(3) 0.2934(2) 0.0499(12) Uani 1 1 d . . . A 1
C80 C 0.3558(2) 1.0257(3) 0.3439(2) 0.0575(15) Uani 1 1 d . . . A 1
K1 K 0.25775(5) 0.85027(4) 0.61989(4) 0.0434(2) Uani 1 1 d . . . B 1
N1 N 0.1513(2) 0.7452(2) 0.6087(2) 0.0573(10) Uani 1 1 d . . . B 1
N2 N 0.3637(2) 0.9567(2) 0.6286(2) 0.0605(11) Uani 1 1 d . . . B 1
O1 O 0.11263(17) 0.87673(17) 0.61935(17) 0.0601(9) Uani 1 1 d . . . B 1
O2 O 0.21206(19) 0.97191(16) 0.6460(2) 0.0653(9) Uani 1 1 d . . . B 1
O3 O 0.26382(19) 0.75237(16) 0.71420(17) 0.0600(9) Uani 1 1 d . . . B 1
O4 O 0.37107(17) 0.84378(17) 0.71509(16) 0.0596(9) Uani 1 1 d . . . B 1
O5 O 0.25222(19) 0.77387(15) 0.50240(14) 0.0548(8) Uani 1 1 d . . . B 1
O6 O 0.3390(2) 0.88097(16) 0.50535(17) 0.0625(9) Uani 1 1 d . . . B 1
C81 C 0.0810(3) 0.7717(3) 0.5994(3) 0.0746(17) Uani 1 1 d . . . B 1
H81A H 0.0461 0.7397 0.6109 0.089 Uiso 1 1 calc R U . B 1
H81B H 0.0730 0.7828 0.5502 0.089 Uiso 1 1 calc R U . B 1
C82 C 0.0696(3) 0.8278(3) 0.6425(3) 0.0684(15) Uani 1 1 d . . . B 1
H82A H 0.0198 0.8403 0.6388 0.082 Uiso 1 1 calc R U . B 1
H82B H 0.0816 0.8184 0.6915 0.082 Uiso 1 1 calc R U . B 1
C83 C 0.0956(3) 0.9335(3) 0.6515(3) 0.0718(16) Uani 1 1 d . . . B 1
H83A H 0.1031 0.9299 0.7020 0.086 Uiso 1 1 calc R U . B 1
H83B H 0.0457 0.9438 0.6415 0.086 Uiso 1 1 calc R U . B 1
C84 C 0.1404(3) 0.9826(3) 0.6250(4) 0.090(2) Uani 1 1 d . . . B 1
H84A H 0.1359 0.9836 0.5740 0.108 Uiso 1 1 calc R U . B 1
H84B H 0.1252 1.0233 0.6426 0.108 Uiso 1 1 calc R U . B 1
C85 C 0.2549(4) 1.0211(3) 0.6260(4) 0.0846(19) Uani 1 1 d . . . B 1
H85A H 0.2357 1.0609 0.6425 0.102 Uiso 1 1 calc R U . B 1
H85B H 0.2561 1.0228 0.5751 0.102 Uiso 1 1 calc R U . B 1
C86 C 0.3271(3) 1.0118(2) 0.6559(4) 0.0785(18) Uani 1 1 d . . . B 1
H86A H 0.3553 1.0492 0.6465 0.094 Uiso 1 1 calc R U . B 1
H86B H 0.3246 1.0076 0.7065 0.094 Uiso 1 1 calc R U . B 1
C87 C 0.1566(3) 0.7073(3) 0.6722(3) 0.0681(16) Uani 1 1 d . . . B 1
H87A H 0.1330 0.6671 0.6633 0.082 Uiso 1 1 calc R U . B 1
H87B H 0.1312 0.7288 0.7089 0.082 Uiso 1 1 calc R U . B 1
C88 C 0.2298(3) 0.6954(2) 0.6975(3) 0.0682(15) Uani 1 1 d . . . B 1
H88A H 0.2296 0.6685 0.7388 0.082 Uiso 1 1 calc R U . B 1
H88B H 0.2556 0.6736 0.6614 0.082 Uiso 1 1 calc R U . B 1
C89 C 0.3313(4) 0.7444(3) 0.7468(4) 0.092(2) Uani 1 1 d . . . B 1
H89A H 0.3639 0.7266 0.7136 0.110 Uiso 1 1 calc R U . B 1
H89B H 0.3281 0.7154 0.7861 0.110 Uiso 1 1 calc R U . B 1
C90 C 0.3582(4) 0.8060(4) 0.7719(3) 0.087(2) Uani 1 1 d . . . B 1
H90A H 0.3232 0.8259 0.8011 0.105 Uiso 1 1 calc R U . B 1
H90B H 0.4020 0.8001 0.8001 0.105 Uiso 1 1 calc R U . B 1
C91 C 0.3996(3) 0.9025(3) 0.7375(3) 0.0728(16) Uani 1 1 d . . . B 1
H91A H 0.4405 0.8959 0.7695 0.087 Uiso 1 1 calc R U . B 1
H91B H 0.3639 0.9264 0.7620 0.087 Uiso 1 1 calc R U . B 1
C92 C 0.4215(3) 0.9374(3) 0.6751(3) 0.0716(16) Uani 1 1 d . . . B 1
H92A H 0.4479 0.9748 0.6904 0.086 Uiso 1 1 calc R U . B 1
H92B H 0.4537 0.9110 0.6491 0.086 Uiso 1 1 calc R U . B 1
C93 C 0.1670(3) 0.7064(3) 0.5493(3) 0.0663(15) Uani 1 1 d . . . B 1
H93A H 0.1253 0.6811 0.5366 0.080 Uiso 1 1 calc R U . B 1
H93B H 0.2056 0.6777 0.5626 0.080 Uiso 1 1 calc R U . B 1
C94 C 0.1876(3) 0.7430(3) 0.4877(3) 0.0668(15) Uani 1 1 d . . . B 1
H94A H 0.1924 0.7149 0.4479 0.080 Uiso 1 1 calc R U . B 1
H94B H 0.1507 0.7738 0.4757 0.080 Uiso 1 1 calc R U . B 1
C95 C 0.2775(3) 0.8024(2) 0.4427(2) 0.0623(14) Uani 1 1 d . . . B 1
H95A H 0.2445 0.8351 0.4263 0.075 Uiso 1 1 calc R U . B 1
H95B H 0.2815 0.7713 0.4055 0.075 Uiso 1 1 calc R U . B 1
C96 C 0.3470(3) 0.8300(3) 0.4594(3) 0.0676(16) Uani 1 1 d . . . B 1
H96A H 0.3782 0.7984 0.4812 0.081 Uiso 1 1 calc R U . B 1
H96B H 0.3685 0.8445 0.4166 0.081 Uiso 1 1 calc R U . B 1
C97 C 0.4039(3) 0.9114(3) 0.5206(3) 0.0790(18) Uani 1 1 d . . . B 1
H97A H 0.4271 0.9217 0.4773 0.095 Uiso 1 1 calc R U . B 1
H97B H 0.4353 0.8837 0.5483 0.095 Uiso 1 1 calc R U . B 1
C98 C 0.3896(4) 0.9697(3) 0.5603(3) 0.0761(17) Uani 1 1 d . . . B 1
H98A H 0.4333 0.9943 0.5652 0.091 Uiso 1 1 calc R U . B 1
H98B H 0.3545 0.9949 0.5340 0.091 Uiso 1 1 calc R U . B 1
C01 C -0.0764(6) 0.9109(6) 0.5150(6) 0.120(4) Uani 0.713(9) 1 d . U P C 2
H01A H -0.1224 0.9026 0.4928 0.180 Uiso 0.713(9) 1 calc R U P C 2
H01B H -0.0734 0.9547 0.5284 0.180 Uiso 0.713(9) 1 calc R U P C 2
H01C H -0.0701 0.8848 0.5561 0.180 Uiso 0.713(9) 1 calc R U P C 2
C02 C -0.0161(11) 0.8955(11) 0.4621(9) 0.169(8) Uani 0.713(9) 1 d . . P C 2
H02A H -0.0095 0.9319 0.4319 0.203 Uiso 0.713(9) 1 calc R U P C 2
H02B H 0.0286 0.8884 0.4885 0.203 Uiso 0.713(9) 1 calc R U P C 2
C03 C -0.029(2) 0.8495(15) 0.4257(15) 0.30(2) Uani 0.713(9) 1 d . . P C 2
H03A H -0.0704 0.8616 0.3962 0.357 Uiso 0.713(9) 1 calc R U P C 2
H03B H -0.0465 0.8178 0.4579 0.357 Uiso 0.713(9) 1 calc R U P C 2
C04 C 0.0158(6) 0.8163(7) 0.3807(8) 0.130(5) Uani 0.713(9) 1 d . . P C 2
H04A H 0.0016 0.8262 0.3324 0.156 Uiso 0.713(9) 1 calc R U P C 2
H04B H 0.0644 0.8313 0.3888 0.156 Uiso 0.713(9) 1 calc R U P C 2
C05 C 0.0153(5) 0.7501(6) 0.3890(4) 0.092(4) Uani 0.713(9) 1 d . . P C 2
H05A H -0.0334 0.7350 0.3822 0.110 Uiso 0.713(9) 1 calc R U P C 2
H05B H 0.0310 0.7399 0.4369 0.110 Uiso 0.713(9) 1 calc R U P C 2
C06 C 0.0639(7) 0.7141(4) 0.3373(5) 0.096(4) Uani 0.713(9) 1 d . . P C 2
H06A H 0.0526 0.7276 0.2900 0.145 Uiso 0.713(9) 1 calc R U P C 2
H06B H 0.0557 0.6694 0.3411 0.145 Uiso 0.713(9) 1 calc R U P C 2
H06C H 0.1132 0.7231 0.3490 0.145 Uiso 0.713(9) 1 calc R U P C 2
Cl1 Cl -0.0642(7) 0.8862(6) 0.2818(7) 0.128(4) Uani 0.197(2) 1 d . . P A 3
Cl2 Cl -0.0644(7) 0.8576(7) 0.4524(8) 0.113(4) Uani 0.197(2) 1 d . . P A 3
C07 C -0.0333(14) 0.8196(11) 0.3202(13) 0.070(7) Uiso 0.197(2) 1 d G . P A 3
C08 C -0.0278(19) 0.8073(14) 0.3905(12) 0.102(12) Uiso 0.197(2) 1 d G . P A 3
C09 C 0.003(2) 0.7525(16) 0.4140(13) 0.350 Uiso 0.197(2) 1 d G U P A 3
H09 H 0.0068 0.7441 0.4620 0.420 Uiso 0.197(2) 1 calc R U P A 3
C010 C 0.0284(17) 0.7100(12) 0.3672(19) 0.086(12) Uiso 0.197(2) 1 d G . P A 3
H010 H 0.0494 0.6725 0.3833 0.103 Uiso 0.197(2) 1 calc R U P A 3
C011 C 0.0228(17) 0.7222(13) 0.2969(18) 0.127(16) Uiso 0.197(2) 1 d G . P A 3
H011 H 0.0401 0.6932 0.2650 0.153 Uiso 0.197(2) 1 calc R U P A 3
C012 C -0.0080(18) 0.7771(14) 0.2734(11) 0.17(2) Uiso 0.197(2) 1 d G . P A 3
H012 H -0.0118 0.7854 0.2254 0.202 Uiso 0.197(2) 1 calc R U P A 3

loop_
_atom_site_aniso_label
_atom_site_aniso_U_11
_atom_site_aniso_U_22
_atom_site_aniso_U_33
_atom_site_aniso_U_23
_atom_site_aniso_U_13
_atom_site_aniso_U_12
F1 0.031(4) 0.104(10) 0.063(7) -0.038(7) -0.014(4) -0.002(7)
F1A 0.038(6) 0.095(9) 0.068(8) -0.039(6) -0.029(5) 0.017(6)
F2 0.091(2) 0.0689(19) 0.0405(15) -0.0056(13) -0.0252(15) -0.0136(16)
F3 0.136(3) 0.0487(17) 0.0566(18) -0.0198(14) -0.0034(18) -0.0087(18)
F4 0.0562(16) 0.0541(16) 0.0458(14) 0.0046(11) -0.0125(12) 0.0135(12)
F5 0.0359(14) 0.121(3) 0.0378(14) 0.0254(14) 0.0029(11) 0.0118(14)
F6 0.0574(16) 0.0662(17) 0.0357(13) -0.0003(11) -0.0185(11) -0.0023(13)
F7 0.054(2) 0.048(2) 0.096(3) -0.0205(18) -0.0176(19) -0.0084(16)
F8 0.086(3) 0.0349(19) 0.122(4) -0.015(2) -0.035(3) 0.0134(18)
F9 0.061(2) 0.057(2) 0.094(3) -0.039(2) -0.003(2) 0.0003(17)
F7A 0.089(12) 0.049(8) 0.074(10) 0.016(7) 0.003(8) -0.011(8)
F8A 0.075(10) 0.065(10) 0.063(10) -0.002(7) 0.004(8) 0.000(8)
F9A 0.061(10) 0.051(9) 0.102(12) 0.013(8) 0.007(8) 0.010(7)
F10 0.0517(16) 0.0723(19) 0.0503(15) 0.0088(13) 0.0041(12) 0.0277(13)
F11 0.0550(16) 0.0446(14) 0.0602(16) -0.0110(12) -0.0004(12) 0.0070(12)
F12 0.0207(12) 0.0551(16) 0.115(2) -0.0042(15) -0.0106(13) 0.0087(11)
F13 0.049(2) 0.053(2) 0.112(3) -0.012(2) -0.008(2) -0.0141(16)
F14 0.0307(16) 0.058(2) 0.101(3) 0.0061(19) -0.0172(17) -0.0073(15)
F15 0.0451(19) 0.061(2) 0.097(3) 0.023(2) -0.0015(18) -0.0189(16)
F13A 0.075(10) 0.053(8) 0.053(8) 0.013(6) 0.014(7) -0.005(7)
F14A 0.046(8) 0.083(11) 0.058(9) 0.028(7) 0.007(7) -0.015(7)
F15A 0.054(9) 0.063(9) 0.089(11) 0.015(8) 0.007(8) -0.025(7)
F16 0.0367(15) 0.0624(19) 0.108(2) -0.0091(17) 0.0202(15) 0.0101(13)
F17 0.0462(16) 0.146(3) 0.0478(16) -0.0227(17) 0.0083(13) 0.0320(18)
F18 0.0203(11) 0.0774(19) 0.0739(18) -0.0170(14) -0.0065(11) 0.0053(11)
F19 0.060(2) 0.055(2) 0.116(4) 0.031(2) -0.028(2) 0.0032(17)
F19A 0.051(14) 0.032(12) 0.029(13) -0.006(9) 0.025(11) -0.013(10)
F20 0.065(3) 0.130(6) 0.090(4) 0.074(4) 0.025(3) 0.028(3)
F20A 0.046(13) 0.030(13) 0.027(10) 0.011(8) 0.007(8) 0.002(9)
F21 0.042(3) 0.063(4) 0.057(3) 0.013(2) -0.011(2) 0.010(3)
F21A 0.037(16) 0.06(2) 0.07(3) 0.010(17) -0.005(18) -0.024(16)
F22 0.058(5) 0.174(11) 0.043(4) -0.004(7) 0.007(3) 0.043(7)
F23 0.078(5) 0.065(5) 0.034(3) 0.008(3) 0.026(3) 0.025(4)
F24 0.043(3) 0.082(5) 0.041(3) -0.022(3) 0.015(2) -0.002(3)
F22A 0.012(4) 0.051(6) 0.031(5) -0.001(4) 0.003(3) 0.014(3)
F23A 0.108(10) 0.129(16) 0.058(7) 0.006(12) 0.039(7) 0.013(14)
F24A 0.097(11) 0.18(2) 0.081(13) -0.076(14) 0.013(9) -0.007(14)
F25 0.0604(17) 0.096(2) 0.0348(14) 0.0015(14) -0.0183(12) -0.0029(15)
F26 0.0622(18) 0.083(2) 0.0541(16) 0.0146(15) -0.0256(14) 0.0080(15)
F27 0.0273(14) 0.184(4) 0.0374(15) 0.0157(18) -0.0030(11) 0.0141(17)
F28 0.0632(19) 0.163(3) 0.0314(14) -0.0251(17) 0.0143(13) -0.016(2)
F29 0.0409(16) 0.174(4) 0.0489(16) -0.0413(19) -0.0100(13) 0.0120(19)
F30 0.154(4) 0.102(3) 0.058(2) -0.035(2) -0.029(2) 0.009(3)
C1 0.032(2) 0.044(2) 0.036(2) -0.0076(17) -0.0097(16) 0.0029(17)
C2 0.031(2) 0.046(2) 0.0264(18) -0.0088(16) -0.0038(15) 0.0075(16)
C3 0.0296(18) 0.046(2) 0.0157(16) -0.0051(14) -0.0013(14) 0.0086(16)
C4 0.0233(18) 0.048(2) 0.0242(17) -0.0006(15) -0.0017(14) 0.0054(16)
C5 0.0206(17) 0.042(2) 0.0267(17) 0.0007(15) -0.0080(14) 0.0037(15)
C6 0.0243(18) 0.045(2) 0.0334(19) -0.0051(16) -0.0091(15) 0.0045(16)
C7 0.0215(18) 0.049(2) 0.039(2) -0.0022(17) -0.0096(16) -0.0041(16)
C8 0.028(2) 0.049(2) 0.051(2) 0.0030(19) -0.0103(18) -0.0081(18)
C9 0.031(2) 0.042(2) 0.052(2) -0.0019(19) -0.0100(18) -0.0019(17)
C10 0.039(4) 0.066(6) 0.075(6) 0.032(4) -0.009(3) -0.008(4)
C11 0.035(2) 0.040(2) 0.052(2) -0.0049(19) -0.0020(18) 0.0038(17)
C12 0.0305(19) 0.043(2) 0.034(2) -0.0077(17) -0.0031(16) 0.0042(16)
C13 0.0294(19) 0.040(2) 0.0274(18) -0.0049(15) 0.0008(15) 0.0066(16)
C14 0.0245(18) 0.047(2) 0.0211(17) -0.0038(15) 0.0017(14) 0.0067(16)
C15 0.0258(18) 0.047(2) 0.0198(16) -0.0006(15) 0.0010(14) 0.0062(16)
C16 0.0236(17) 0.042(2) 0.0224(17) 0.0033(15) 0.0015(14) 0.0031(15)
C17 0.0249(18) 0.037(2) 0.0264(17) 0.0032(15) -0.0006(14) 0.0023(15)
C18 0.0209(17) 0.039(2) 0.0313(19) 0.0004(15) -0.0022(14) 0.0056(15)
C19 0.0200(17) 0.045(2) 0.035(2) -0.0043(16) -0.0001(15) 0.0035(15)
C20 0.0203(17) 0.042(2) 0.0299(18) -0.0019(15) -0.0034(14) 0.0053(15)
C21 0.0156(16) 0.058(3) 0.035(2) -0.0042(17) -0.0032(15) 0.0056(16)
C22 0.0157(17) 0.058(3) 0.040(2) 0.0021(18) -0.0032(15) -0.0027(16)
C23 0.0146(17) 0.069(3) 0.042(2) 0.003(2) 0.0017(16) -0.0040(17)
C24 0.0202(19) 0.070(3) 0.052(3) 0.011(2) 0.0030(18) -0.0052(19)
C25 0.033(5) 0.068(10) 0.078(7) 0.027(6) 0.002(4) 0.010(6)
C25A 0.025(12) 0.009(10) 0.023(11) 0.002(9) 0.006(9) -0.009(8)
C26 0.033(2) 0.048(3) 0.068(3) 0.016(2) -0.004(2) -0.0096(19)
C27 0.038(2) 0.041(2) 0.065(3) 0.008(2) -0.006(2) -0.0040(19)
C28 0.027(4) 0.029(3) 0.044(7) 0.000(4) 0.011(4) -0.003(3)
C28A 0.04(2) 0.048(18) 0.04(2) 0.025(18) 0.020(16) 0.017(14)
C29 0.035(2) 0.040(2) 0.051(3) 0.0039(19) -0.0010(19) 0.0076(18)
C30 0.0268(19) 0.043(2) 0.046(2) 0.0085(18) -0.0029(17) 0.0077(16)
C31 0.0263(18) 0.040(2) 0.034(2) 0.0021(16) 0.0000(15) 0.0093(16)
C32 0.0202(17) 0.048(2) 0.0292(18) 0.0032(16) 0.0041(14) 0.0088(15)
C33 0.0209(16) 0.042(2) 0.0228(17) -0.0019(14) 0.0035(13) 0.0042(15)
C34 0.0176(16) 0.043(2) 0.0278(18) 0.0000(15) -0.0004(13) 0.0047(15)
C35 0.0177(16) 0.039(2) 0.0293(18) 0.0019(15) 0.0009(14) 0.0005(14)
C36 0.0216(17) 0.045(2) 0.0309(19) -0.0025(16) 0.0014(14) 0.0004(15)
C37 0.0236(18) 0.037(2) 0.0347(19) -0.0078(15) 0.0009(15) 0.0030(15)
C38 0.0262(19) 0.045(2) 0.036(2) -0.0147(17) 0.0012(16) 0.0064(16)
C39 0.0202(17) 0.049(2) 0.034(2) -0.0133(17) 0.0028(15) 0.0057(16)
C40 0.0209(18) 0.069(3) 0.031(2) -0.0148(19) 0.0023(15) 0.0069(18)
C41 0.0167(17) 0.064(3) 0.038(2) -0.0044(19) 0.0017(15) 0.0018(17)
C42 0.0180(18) 0.074(3) 0.035(2) 0.004(2) 0.0091(16) 0.0022(18)
C43 0.0229(19) 0.087(4) 0.035(2) 0.005(2) 0.0109(17) -0.002(2)
C44 0.0195(19) 0.093(4) 0.038(2) 0.015(2) 0.0056(17) -0.003(2)
C45 0.029(2) 0.080(4) 0.051(3) 0.025(2) 0.009(2) -0.005(2)
C46 0.027(3) 0.057(8) 0.056(8) 0.023(6) 0.004(5) -0.005(4)
C46A 0.07(3) 0.034(16) 0.04(2) -0.026(16) -0.009(17) -0.013(16)
C47 0.035(2) 0.068(3) 0.054(3) 0.026(2) 0.006(2) 0.005(2)
C48 0.035(2) 0.061(3) 0.060(3) 0.030(2) -0.002(2) 0.000(2)
C49 0.033(2) 0.063(3) 0.045(2) 0.023(2) -0.0039(18) -0.001(2)
C50 0.0249(19) 0.058(3) 0.042(2) 0.0146(19) -0.0014(17) 0.0098(18)
C51 0.0220(18) 0.065(3) 0.0286(19) 0.0099(18) -0.0026(15) 0.0073(18)
C52 0.0150(16) 0.056(2) 0.0288(18) 0.0062(17) -0.0001(14) 0.0062(15)
C53 0.0146(16) 0.057(3) 0.0277(18) -0.0001(16) -0.0020(14) 0.0014(15)
C54 0.0161(16) 0.049(2) 0.0256(17) -0.0055(15) -0.0010(13) -0.0010(15)
C55 0.0181(17) 0.047(2) 0.0328(19) -0.0076(16) 0.0000(14) -0.0032(15)
C56 0.0241(18) 0.063(3) 0.0278(19) -0.0131(18) -0.0026(15) -0.0030(17)
C57 0.0237(18) 0.063(3) 0.033(2) -0.0181(18) 0.0034(16) 0.0020(18)
C58 0.0226(18) 0.077(3) 0.0271(19) -0.0152(19) 0.0026(15) 0.0067(19)
C59 0.0215(18) 0.081(3) 0.0274(19) -0.0136(19) 0.0061(15) 0.0019(19)
C60 0.0218(19) 0.102(4) 0.027(2) -0.004(2) 0.0022(16) 0.004(2)
C61 0.030(2) 0.093(4) 0.026(2) 0.005(2) 0.0085(16) 0.002(2)
C62 0.032(2) 0.095(4) 0.028(2) 0.020(2) 0.0040(17) 0.007(2)
C63 0.037(2) 0.081(3) 0.034(2) 0.023(2) -0.0009(18) -0.004(2)
C64 0.029(2) 0.089(4) 0.028(2) 0.025(2) 0.0026(16) 0.011(2)
C65 0.027(2) 0.084(3) 0.0252(19) 0.016(2) -0.0028(16) -0.001(2)
C66 0.0238(19) 0.077(3) 0.0239(18) 0.0065(18) 0.0003(15) 0.0044(19)
C67 0.0201(18) 0.071(3) 0.0221(18) 0.0010(17) -0.0035(14) -0.0019(17)
C68 0.0194(17) 0.076(3) 0.0237(18) -0.0132(18) -0.0022(14) 0.0006(18)
C69 0.026(2) 0.086(3) 0.0254(19) -0.006(2) 0.0012(16) 0.002(2)
C70 0.026(2) 0.097(4) 0.0166(17) 0.0021(19) 0.0008(15) 0.006(2)
C71 0.036(2) 0.052(3) 0.048(3) -0.015(2) -0.0090(19) 0.0018(19)
C72 0.0275(19) 0.057(3) 0.0268(19) -0.0013(17) -0.0028(16) 0.0051(18)
C73 0.049(3) 0.042(3) 0.084(5) -0.012(3) -0.006(3) 0.005(3)
C73A 0.047(13) 0.047(13) 0.048(13) 0.000(10) -0.013(10) -0.003(10)
C74 0.0239(19) 0.049(2) 0.052(3) -0.011(2) 0.0046(18) 0.0091(17)
C75 0.034(3) 0.040(3) 0.087(5) 0.003(3) -0.008(3) -0.005(2)
C75A 0.050(13) 0.038(12) 0.044(12) 0.016(9) 0.002(10) -0.006(10)
C76 0.0188(19) 0.079(4) 0.047(3) -0.011(2) 0.0057(17) 0.009(2)
C77 0.043(3) 0.084(4) 0.064(3) 0.038(3) -0.001(2) 0.004(3)
C78 0.023(2) 0.145(6) 0.031(2) 0.005(3) 0.0064(19) 0.015(3)
C79 0.032(2) 0.091(4) 0.027(2) 0.013(2) 0.0008(17) 0.008(2)
C80 0.030(2) 0.125(5) 0.0176(19) -0.005(2) 0.0015(17) 0.021(3)
K1 0.0477(5) 0.0495(5) 0.0335(5) -0.0043(4) 0.0060(4) -0.0027(4)
N1 0.058(3) 0.068(3) 0.047(2) -0.0195(19) 0.0054(19) -0.015(2)
N2 0.065(3) 0.060(3) 0.059(3) -0.007(2) 0.019(2) -0.011(2)
O1 0.0488(19) 0.074(2) 0.056(2) -0.0181(17) -0.0083(15) 0.0035(17)
O2 0.066(2) 0.0464(19) 0.084(3) -0.0097(17) 0.0059(19) -0.0020(17)
O3 0.065(2) 0.061(2) 0.055(2) 0.0051(16) 0.0070(17) -0.0024(17)
O4 0.0470(19) 0.087(3) 0.0455(18) 0.0005(17) 0.0055(15) -0.0058(17)
O5 0.075(2) 0.062(2) 0.0286(15) -0.0039(13) 0.0057(14) -0.0006(17)
O6 0.082(3) 0.059(2) 0.0483(19) -0.0031(15) 0.0268(18) -0.0048(18)
C81 0.051(3) 0.097(4) 0.075(4) -0.030(3) -0.003(3) -0.022(3)
C82 0.043(3) 0.098(4) 0.064(3) -0.027(3) 0.002(2) -0.012(3)
C83 0.048(3) 0.079(4) 0.087(4) -0.024(3) -0.013(3) 0.015(3)
C84 0.065(4) 0.080(4) 0.123(6) -0.010(4) -0.017(4) 0.032(3)
C85 0.088(5) 0.048(3) 0.119(5) -0.005(3) 0.022(4) 0.008(3)
C86 0.091(5) 0.046(3) 0.101(5) -0.026(3) 0.034(4) -0.021(3)
C87 0.091(4) 0.060(3) 0.055(3) -0.016(2) 0.025(3) -0.030(3)
C88 0.103(5) 0.047(3) 0.056(3) 0.004(2) 0.024(3) -0.001(3)
C89 0.078(4) 0.104(5) 0.093(5) 0.049(4) -0.008(4) 0.008(4)
C90 0.078(4) 0.123(6) 0.060(4) 0.026(4) -0.020(3) -0.020(4)
C91 0.058(3) 0.104(5) 0.056(3) -0.023(3) 0.000(3) -0.018(3)
C92 0.063(3) 0.083(4) 0.071(4) -0.019(3) 0.028(3) -0.021(3)
C93 0.080(4) 0.070(4) 0.049(3) -0.020(2) 0.008(3) -0.023(3)
C94 0.082(4) 0.075(4) 0.043(3) -0.020(2) -0.004(3) -0.010(3)
C95 0.098(4) 0.064(3) 0.025(2) 0.000(2) 0.009(2) 0.003(3)
C96 0.101(5) 0.062(3) 0.042(3) -0.001(2) 0.034(3) 0.000(3)
C97 0.089(4) 0.094(4) 0.058(3) -0.003(3) 0.043(3) -0.015(4)
C98 0.094(4) 0.068(4) 0.068(4) -0.009(3) 0.033(3) -0.026(3)
C01 0.114(8) 0.162(10) 0.083(7) -0.012(7) -0.009(6) 0.052(8)
C02 0.134(15) 0.24(2) 0.132(14) 0.044(14) 0.013(11) 0.037(17)
C03 0.32(4) 0.32(4) 0.26(3) -0.16(3) 0.10(3) 0.08(3)
C04 0.085(8) 0.156(13) 0.153(12) -0.026(9) 0.064(8) -0.007(8)
C05 0.084(7) 0.131(10) 0.059(5) -0.002(6) -0.014(5) -0.057(6)
C06 0.148(11) 0.068(6) 0.072(6) 0.009(5) -0.010(7) -0.018(6)
Cl1 0.125(9) 0.110(8) 0.149(10) 0.030(7) -0.003(7) 0.002(7)
Cl2 0.104(9) 0.099(8) 0.138(11) -0.009(7) 0.025(7) -0.007(7)

loop_
_atom_type_symbol
_atom_type_description
_atom_type_scat_dispersion_real
_atom_type_scat_dispersion_imag
_atom_type_scat_source
C C 0.0033 0.0016 'International Tables Vol C Tables 4.2.6.8 and 6.1.1.4'
H H 0.0000 0.0000 'International Tables Vol C Tables 4.2.6.8 and 6.1.1.4'
N N 0.0061 0.0033 'International Tables Vol C Tables 4.2.6.8 and 6.1.1.4'
O O 0.0106 0.0060 'International Tables Vol C Tables 4.2.6.8 and 6.1.1.4'
F F 0.0171 0.0103 'International Tables Vol C Tables 4.2.6.8 and 6.1.1.4'
K K 0.2009 0.2494 'International Tables Vol C Tables 4.2.6.8 and 6.1.1.4'
Cl Cl 0.1484 0.1585 'International Tables Vol C Tables 4.2.6.8 and 6.1.1.4'

loop_
_geom_angle_atom_site_label_1
_geom_angle_atom_site_label_2
_geom_angle_atom_site_label_3
_geom_angle
_geom_angle_site_symmetry_3
F1A F1 C71 76(3) .
F1 F1A C71 76(3) .
F8A F8 C73 132.1(8) .
F8 F8A C73A 152.1(16) .
F19A F19 C77 49.8(10) .
F19A F19 F21A 85(2) .
C77 F19 F21A 45(2) .
F20 F19A C77 75.4(14) .
F20 F19A F19 145(2) .
C77 F19A F19 73.7(14) .
F19A F20 F20A 135.1(16) .
F19A F20 C77 55.0(12) .
F20A F20 C77 80.3(9) .
F20 F20A C77 51.8(8) .
F21A F21 C77 68(8) .
F21 F21A C77 90(9) .
F21 F21A F19 143(10) .
C77 F21A F19 54(2) .
F23A F23 C78 117(3) .
F23A F23 F24A 153(3) .
C78 F23 F24A 43.9(9) .
F24A F24 C78 48(2) .
F23 F23A C78 42(2) .
F24 F24A C78 103(3) .
F24 F24A F23 149(3) .
C78 F24A F23 54.8(12) .
C2 C1 C71 113.1(3) .
C2 C1 C6 108.6(3) .
C71 C1 C6 113.1(3) .
C2 C1 C9 113.1(3) .
C71 C1 C9 108.0(3) .
C6 C1 C9 100.3(3) .
C3 C2 C12 118.2(3) .
C3 C2 C1 118.6(3) .
C12 C2 C1 120.3(4) .
C2 C3 C15 122.2(3) .
C2 C3 C4 124.0(3) .
C15 C3 C4 108.8(3) .
C17 C4 C5 111.0(3) .
C17 C4 C72 108.8(3) .
C5 C4 C72 110.8(3) .
C17 C4 C3 100.7(3) .
C5 C4 C3 109.8(3) .
C72 C4 C3 115.3(3) .
C6 C5 C20 119.3(3) .
C6 C5 C4 116.8(3) .
C20 C5 C4 122.2(3) .
C5 C6 C7 120.8(4) .
C5 C6 C1 126.4(3) .
C7 C6 C1 107.7(3) .
C22 C7 C6 120.3(4) .
C22 C7 C8 120.9(4) .
C6 C7 C8 110.1(4) .
C9 C8 C25 126.0(8) .
C9 C8 C7 109.1(4) .
C25 C8 C7 119.3(7) .
C9 C8 C25A 121(2) .
C25 C8 C25A 7.4(18) .
C7 C8 C25A 126.0(17) .
C8 C9 C10 125.4(6) .
C8 C9 C1 110.4(4) .
C10 C9 C1 121.0(5) .
C8 C9 C10A 116.6(12) .
C10 C9 C10A 10.1(14) .
C1 C9 C10A 130.9(12) .
C9 C10 C11 113.3(7) .
C9 C10 C27 108.3(8) .
C11 C10 C27 100.5(7) .
C9 C10 C73 117.2(7) .
C11 C10 C73 109.8(8) .
C27 C10 C73 106.1(6) .
C27 C10A C73 128(2) .
C27 C10A C9 110(2) .
C73 C10A C9 111(2) .
C27 C10A C11 102(2) .
C73 C10A C11 105(2) .
C9 C10A C11 94.5(16) .
C29 C11 C12 121.6(4) .
C29 C11 C10 112.8(5) .
C12 C11 C10 120.8(5) .
C29 C11 C10A 103.2(12) .
C12 C11 C10A 131.3(12) .
C10 C11 C10A 10.4(14) .
C29 C11 C28A 34.2(18) .
C12 C11 C28A 151.2(19) .
C10 C11 C28A 78.5(18) .
C10A C11 C28A 69(2) .
C13 C12 C2 119.2(4) .
C13 C12 C11 114.1(3) .
C2 C12 C11 122.1(4) .
C12 C13 C31 121.9(4) .
C12 C13 C14 122.3(3) .
C31 C13 C14 106.3(3) .
C15 C14 C33 123.4(3) .
C15 C14 C13 117.0(3) .
C33 C14 C13 110.5(3) .
C3 C15 C14 121.0(4) .
C3 C15 C16 110.1(3) .
C14 C15 C16 116.6(3) .
C35 C16 C17 121.9(3) .
C35 C16 C15 121.6(3) .
C17 C16 C15 107.4(3) .
C18 C17 C16 119.9(3) .
C18 C17 C4 124.1(3) .
C16 C17 C4 110.3(3) .
C17 C18 C37 119.4(3) .
C17 C18 C19 123.3(3) .
C37 C18 C19 110.2(3) .
C20 C19 C18 110.5(3) .
C20 C19 C74 112.6(3) .
C18 C19 C74 110.7(3) .
C20 C19 C39 108.5(3) .
C18 C19 C39 100.2(3) .
C74 C19 C39 113.7(3) .
C21 C20 C5 119.2(4) .
C21 C20 C19 116.8(3) .
C5 C20 C19 122.2(3) .
C20 C21 C22 120.7(4) .
C20 C21 C41 125.6(3) .
C22 C21 C41 108.7(3) .
C7 C22 C21 119.6(4) .
C7 C22 C23 120.2(4) .
C21 C22 C23 110.1(4) .
C24 C23 C42 121.4(4) .
C24 C23 C22 120.5(4) .
C42 C23 C22 107.7(4) .
C23 C24 C45 118.3(4) .
C23 C24 C25 120.6(7) .
C45 C24 C25 111.4(8) .
C23 C24 C25A 129.7(18) .
C45 C24 C25A 106(2) .
C25 C24 C25A 10(2) .
C8 C25 C24 116.1(10) .
C8 C25 C26 112.1(12) .
C24 C25 C26 101.4(10) .
C8 C25 C75 109.8(11) .
C24 C25 C75 110.5(11) .
C26 C25 C75 106.3(9) .
C26 C25A C75 125(3) .
C26 C25A C24 101(3) .
C75 C25A C24 114(4) .
C26 C25A C8 106(3) .
C75 C25A C8 108(3) .
C24 C25A C8 99(2) .
C46 C26 C27 120.2(7) .
C46 C26 C25A 112.0(18) .
C27 C26 C25A 123.5(19) .
C46 C26 C25 110.9(9) .
C27 C26 C25 119.4(7) .
C25A C26 C25 11(2) .
C46 C26 C46A 7(3) .
C27 C26 C46A 127(2) .
C25A C26 C46A 105(3) .
C25 C26 C46A 105(3) .
C10A C27 C26 126.7(17) .
C10A C27 C28 113.3(18) .
C26 C27 C28 117.0(6) .
C10A C27 C28A 96(2) .
C26 C27 C28A 134.3(18) .
C28 C27 C28A 17.6(17) .
C10A C27 C10 9.8(17) .
C26 C27 C10 125.1(5) .
C28 C27 C10 110.6(6) .
C28A C27 C10 93.7(16) .
C48 C28 C27 123.6(9) .
C48 C28 C29 118.0(9) .
C27 C28 C29 104.3(8) .
C48 C28 C73A 102.0(12) .
C27 C28 C73A 103.2(11) .
C29 C28 C73A 102.5(12) .
C29 C28A C27 123(4) .
C29 C28A C73A 125(4) .
C27 C28A C73A 101(4) .
C29 C28A C48 115(4) .
C27 C28A C48 98(2) .
C73A C28A C48 87(2) .
C29 C28A C11 42.1(17) .
C27 C28A C11 83(3) .
C73A C28A C11 132(3) .
C48 C28A C11 141(4) .
C28A C29 C11 104(3) .
C28A C29 C30 129(3) .
C11 C29 C30 122.9(4) .
C28A C29 C28 12(3) .
C11 C29 C28 109.6(6) .
C30 C29 C28 119.6(6) .
C31 C30 C29 114.1(4) .
C31 C30 C50 119.3(4) .
C29 C30 C50 121.7(4) .
C30 C31 C13 121.9(3) .
C30 C31 C32 121.6(3) .
C13 C31 C32 107.6(3) .
C52 C32 C33 123.4(4) .
C52 C32 C31 117.4(3) .
C33 C32 C31 109.5(3) .
C32 C33 C14 105.8(3) .
C32 C33 C34 123.0(3) .
C14 C33 C34 122.7(3) .
C33 C34 C35 108.8(3) .
C33 C34 C54 108.2(3) .
C35 C34 C54 99.4(3) .
C33 C34 C34 114.3(4) 3_675
C35 C34 C34 112.1(4) 3_675
C54 C34 C34 113.0(3) 3_675
C16 C35 C36 116.9(3) .
C16 C35 C34 123.7(3) .
C36 C35 C34 110.8(3) .
C37 C36 C35 120.7(3) .
C37 C36 C55 120.2(3) .
C35 C36 C55 108.6(3) .
C36 C37 C18 120.8(3) .
C36 C37 C38 120.2(3) .
C18 C37 C38 108.0(3) .
C57 C38 C39 119.9(4) .
C57 C38 C37 119.7(3) .
C39 C38 C37 110.9(3) .
C40 C39 C38 120.9(4) .
C40 C39 C19 125.9(3) .
C38 C39 C19 108.0(3) .
C39 C40 C59 119.4(3) .
C39 C40 C41 117.3(3) .
C59 C40 C41 121.4(4) .
C42 C41 C40 112.1(3) .
C42 C41 C76 110.9(3) .
C40 C41 C76 112.2(4) .
C42 C41 C21 100.5(3) .
C40 C41 C21 109.0(3) .
C76 C41 C21 111.5(3) .
C43 C42 C23 120.0(4) .
C43 C42 C41 122.7(4) .
C23 C42 C41 110.5(3) .
C42 C43 C44 119.1(4) .
C42 C43 C60 123.9(4) .
C44 C43 C60 110.4(4) .
C43 C44 C45 121.0(4) .
C43 C44 C62 107.8(4) .
C45 C44 C62 120.0(5) .
C46A C45 C44 116(3) .
C46A C45 C24 118(3) .
C44 C45 C24 119.9(5) .
C46A C45 C46 12(3) .
C44 C45 C46 122.4(6) .
C24 C45 C46 107.1(6) .
C26 C46 C47 121.5(10) .
C26 C46 C45 108.7(9) .
C47 C46 C45 114.4(9) .
C26 C46 C75A 116.1(12) .
C47 C46 C75A 100.3(12) .
C45 C46 C75A 91.9(11) .
C45 C46A C75A 111(5) .
C45 C46A C47 126(4) .
C75A C46A C47 107(5) .
C45 C46A C26 103(4) .
C75A C46A C26 108(3) .
C47 C46A C26 100(3) .
C48 C47 C46 118.8(7) .
C48 C47 C63 108.5(4) .
C46 C47 C63 123.1(7) .
C48 C47 C46A 133.6(19) .
C46 C47 C46A 15(2) .
C63 C47 C46A 111.4(19) .
C28 C48 C47 118.5(7) .
C28 C48 C49 125.5(6) .
C47 C48 C49 109.6(5) .
C28 C48 C28A 9(2) .
C47 C48 C28A 126(2) .
C49 C48 C28A 117(2) .
C50 C49 C48 112.4(3) .
C50 C49 C77 112.3(4) .
C48 C49 C77 106.6(4) .
C50 C49 C64 109.0(4) .
C48 C49 C64 101.3(4) .
C77 C49 C64 114.9(4) .
C51 C50 C30 118.2(4) .
C51 C50 C49 118.5(4) .
C30 C50 C49 120.2(4) .
C50 C51 C52 122.2(4) .
C50 C51 C66 124.3(4) .
C52 C51 C66 108.5(4) .
C32 C52 C51 121.0(4) .
C32 C52 C53 117.0(3) .
C51 C52 C53 109.8(3) .
C54 C53 C67 122.3(4) .
C54 C53 C52 121.3(3) .
C67 C53 C52 107.5(3) .
C53 C54 C55 116.6(3) .
C53 C54 C34 124.2(3) .
C55 C54 C34 110.3(3) .
C56 C55 C54 121.1(4) .
C56 C55 C36 119.5(3) .
C54 C55 C36 108.7(3) .
C55 C56 C68 120.7(4) .
C55 C56 C57 119.9(3) .
C68 C56 C57 107.9(4) .
C38 C57 C58 120.2(4) .
C38 C57 C56 120.5(3) .
C58 C57 C56 110.4(4) .
C59 C58 C57 120.4(4) .
C59 C58 C69 125.7(4) .
C57 C58 C69 108.9(3) .
C58 C59 C40 119.1(4) .
C58 C59 C60 116.6(4) .
C40 C59 C60 122.4(4) .
C59 C60 C43 111.1(3) .
C59 C60 C61 109.0(3) .
C43 C60 C61 100.1(4) .
C59 C60 C78 112.1(4) .
C43 C60 C78 110.7(4) .
C61 C60 C78 113.2(3) .
C62 C61 C70 120.8(5) .
C62 C61 C60 108.6(4) .
C70 C61 C60 125.7(5) .
C63 C62 C61 120.5(4) .
C63 C62 C44 120.1(5) .
C61 C62 C44 110.3(4) .
C62 C63 C64 119.9(5) .
C62 C63 C47 120.0(4) .
C64 C63 C47 110.1(4) .
C65 C64 C63 120.7(5) .
C65 C64 C49 126.0(4) .
C63 C64 C49 108.0(4) .
C64 C65 C70 119.4(4) .
C64 C65 C66 117.0(4) .
C70 C65 C66 121.8(4) .
C67 C66 C79 110.7(4) .
C67 C66 C65 110.7(3) .
C79 C66 C65 111.0(3) .
C67 C66 C51 100.5(3) .
C79 C66 C51 113.9(3) .
C65 C66 C51 109.6(3) .
C68 C67 C53 119.6(4) .
C68 C67 C66 124.0(4) .
C53 C67 C66 110.6(4) .
C67 C68 C56 119.4(3) .
C67 C68 C69 123.6(4) .
C56 C68 C69 110.0(3) .
C70 C69 C58 109.2(3) .
C70 C69 C68 110.3(4) .
C58 C69 C68 100.0(3) .
C70 C69 C80 115.3(4) .
C58 C69 C80 111.3(4) .
C68 C69 C80 109.7(3) .
C61 C70 C65 118.7(5) .
C61 C70 C69 116.4(4) .
C65 C70 C69 123.1(4) .
F3 C71 F2 104.9(4) .
F3 C71 F1 96.0(7) .
F2 C71 F1 118.4(7) .
F3 C71 F1A 118.4(7) .
F2 C71 F1A 94.3(7) .
F1 C71 F1A 28.2(8) .
F3 C71 C1 111.9(4) .
F2 C71 C1 113.6(4) .
F1 C71 C1 110.4(8) .
F1A C71 C1 112.3(8) .
F6 C72 F5 109.0(3) .
F6 C72 F4 105.5(3) .
F5 C72 F4 105.6(3) .
F6 C72 C4 113.9(3) .
F5 C72 C4 111.3(3) .
F4 C72 C4 111.1(3) .
F7 C73 F9 106.8(5) .
F7 C73 F8 107.6(5) .
F9 C73 F8 106.4(5) .
F7 C73 C10A 110.8(15) .
F9 C73 C10A 121.0(14) .
F8 C73 C10A 103.4(14) .
F7 C73 C10 113.6(6) .
F9 C73 C10 109.7(6) .
F8 C73 C10 112.4(6) .
C10A C73 C10 12.1(14) .
F7A C73A F8A 107.8(19) .
F7A C73A F9A 106.6(19) .
F8A C73A F9A 103.4(19) .
F7A C73A C28A 131(3) .
F8A C73A C28A 98(3) .
F9A C73A C28A 107(3) .
F7A C73A C28 114.7(19) .
F8A C73A C28 109.8(16) .
F9A C73A C28 113.7(17) .
C28A C73A C28 17.0(16) .
F10 C74 F12 107.1(4) .
F10 C74 F11 105.7(4) .
F12 C74 F11 107.5(3) .
F10 C74 C19 112.7(3) .
F12 C74 C19 112.2(3) .
F11 C74 C19 111.3(3) .
F15 C75 F13 107.7(5) .
F15 C75 F14 107.0(5) .
F13 C75 F14 106.9(5) .
F15 C75 C25A 106.5(19) .
F13 C75 C25A 111.9(19) .
F14 C75 C25A 117(2) .
F15 C75 C25 112.5(7) .
F13 C75 C25 113.9(7) .
F14 C75 C25 108.5(7) .
C25A C75 C25 8(3) .
F13A C75A F15A 106.3(18) .
F13A C75A F14A 106.8(17) .
F15A C75A F14A 106.6(18) .
F13A C75A C46A 114(3) .
F15A C75A C46A 113(3) .
F14A C75A C46A 109(2) .
F13A C75A C46 103.5(16) .
F15A C75A C46 113.1(16) .
F14A C75A C46 119.6(16) .
C46A C75A C46 12(2) .
F17 C76 F16 106.9(4) .
F17 C76 F18 107.4(3) .
F16 C76 F18 107.2(4) .
F17 C76 C41 111.5(4) .
F16 C76 C41 113.3(3) .
F18 C76 C41 110.3(4) .
F19A C77 F21A 118(3) .
F19A C77 F20 49.6(11) .
F21A C77 F20 120(3) .
F19A C77 F21 130.0(13) .
F21A C77 F21 23(2) .
F20 C77 F21 111.0(5) .
F19A C77 F19 56.5(12) .
F21A C77 F19 81(2) .
F20 C77 F19 104.5(6) .
F21 C77 F19 103.3(5) .
F19A C77 C49 115.4(13) .
F21A C77 C49 121(3) .
F20 C77 C49 113.0(5) .
F21 C77 C49 114.5(5) .
F19 C77 C49 109.6(4) .
F19A C77 F20A 97.4(15) .
F21A C77 F20A 99(2) .
F20 C77 F20A 47.9(8) .
F21 C77 F20A 78.5(9) .
F19 C77 F20A 148.0(8) .
C49 C77 F20A 98.0(8) .
F24A C78 F22 130.1(14) .
F24A C78 F23 81.3(14) .
F22 C78 F23 100.0(8) .
F24A C78 F24 28.4(15) .
F22 C78 F24 112.4(9) .
F23 C78 F24 107.1(7) .
F24A C78 F22A 118.4(16) .
F22 C78 F22A 18.9(9) .
F23 C78 F22A 115.0(9) .
F24 C78 F22A 96.0(7) .
F24A C78 C60 114.9(12) .
F22 C78 C60 110.0(8) .
F23 C78 C60 113.6(6) .
F24 C78 C60 113.1(5) .
F22A C78 C60 110.8(8) .
F24A C78 F23A 100.0(16) .
F22 C78 F23A 94.3(12) .
F23 C78 F23A 20.5(9) .
F24 C78 F23A 127.0(9) .
F22A C78 F23A 112.4(11) .
C60 C78 F23A 97.8(9) .
F27 C79 F26 109.1(4) .
F27 C79 F25 105.9(4) .
F26 C79 F25 105.1(3) .
F27 C79 C66 111.4(3) .
F26 C79 C66 113.4(4) .
F25 C79 C66 111.4(4) .
F29 C80 F30 108.0(5) .
F29 C80 F28 108.0(4) .
F30 C80 F28 108.6(4) .
F29 C80 C69 111.9(4) .
F30 C80 C69 111.7(4) .
F28 C80 C69 108.6(4) .
O3 K1 O4 61.11(11) .
O3 K1 O5 95.07(10) .
O4 K1 O5 120.77(11) .
O3 K1 O2 126.26(11) .
O4 K1 O2 99.50(11) .
O5 K1 O2 133.54(11) .
O3 K1 O1 99.88(11) .
O4 K1 O1 138.28(10) .
O5 K1 O1 96.19(10) .
O2 K1 O1 60.18(11) .
O3 K1 O6 132.81(11) .
O4 K1 O6 95.60(11) .
O5 K1 O6 60.40(10) .
O2 K1 O6 96.07(11) .
O1 K1 O6 120.94(11) .
O3 K1 N1 59.74(11) .
O4 K1 N1 120.51(12) .
O5 K1 N1 60.10(10) .
O2 K1 N1 119.70(12) .
O1 K1 N1 59.93(11) .
O6 K1 N1 120.03(11) .
O3 K1 N2 121.29(12) .
O4 K1 N2 60.49(12) .
O5 K1 N2 119.27(11) .
O2 K1 N2 60.00(11) .
O1 K1 N2 119.62(12) .
O6 K1 N2 59.24(11) .
N1 K1 N2 178.96(13) .
C81 N1 C93 109.8(4) .
C81 N1 C87 110.6(4) .
C93 N1 C87 109.4(4) .
C81 N1 K1 108.9(3) .
C93 N1 K1 109.0(3) .
C87 N1 K1 109.1(3) .
C98 N2 C92 110.0(5) .
C98 N2 C86 110.5(5) .
C92 N2 C86 111.2(5) .
C98 N2 K1 109.8(3) .
C92 N2 K1 107.7(3) .
C86 N2 K1 107.6(3) .
C83 O1 C82 111.0(4) .
C83 O1 K1 114.4(3) .
C82 O1 K1 115.2(3) .
C85 O2 C84 111.1(5) .
C85 O2 K1 117.8(3) .
C84 O2 K1 113.5(3) .
C88 O3 C89 113.3(5) .
C88 O3 K1 119.7(3) .
C89 O3 K1 113.4(3) .
C90 O4 C91 110.4(4) .
C90 O4 K1 113.3(3) .
C91 O4 K1 115.5(3) .
C95 O5 C94 111.1(4) .
C95 O5 K1 114.0(3) .
C94 O5 K1 116.3(3) .
C97 O6 C96 111.8(4) .
C97 O6 K1 116.2(3) .
C96 O6 K1 112.6(3) .
N1 C81 C82 113.5(4) .
O1 C82 C81 109.1(4) .
O1 C83 C84 108.9(5) .
O2 C84 C83 110.3(5) .
O2 C85 C86 109.4(5) .
N2 C86 C85 114.1(5) .
N1 C87 C88 113.8(4) .
O3 C88 C87 110.0(4) .
O3 C89 C90 109.3(5) .
O4 C90 C89 109.1(5) .
O4 C91 C92 108.1(4) .
N2 C92 C91 114.6(5) .
N1 C93 C94 113.3(4) .
O5 C94 C93 109.8(4) .
O5 C95 C96 109.0(4) .
O6 C96 C95 109.3(4) .
O6 C97 C98 108.5(5) .
N2 C98 C97 112.3(5) .
C03 C02 C01 113(3) .
C02 C03 C04 129(4) .
C05 C04 C03 114.8(18) .
C04 C05 C06 114.0(9) .
C08 C07 C012 120.0 .
C08 C07 Cl1 126.8(17) .
C012 C07 Cl1 113.0(17) .
C09 C08 C07 120.0 .
C09 C08 Cl2 117.9(18) .
C07 C08 Cl2 122.0(18) .
C08 C09 C010 120.0 .
C011 C010 C09 120.0 .
C010 C011 C012 120.0 .
C011 C012 C07 120.0 .

loop_
_geom_bond_atom_site_label_1
_geom_bond_atom_site_label_2
_geom_bond_distance
_geom_bond_site_symmetry_2
F1 F1A 0.652(18) .
F1 C71 1.336(17) .
F1A C71 1.340(17) .
F2 C71 1.325(5) .
F3 C71 1.314(5) .
F4 C72 1.347(5) .
F5 C72 1.334(5) .
F6 C72 1.316(5) .
F7 C73 1.333(7) .
F8 F8A 1.288(16) .
F8 C73 1.347(7) .
F9 C73 1.335(8) .
F7A C73A 1.28(3) .
F8A C73A 1.35(3) .
F9A C73A 1.35(3) .
F10 C74 1.322(5) .
F11 C74 1.333(5) .
F12 C74 1.329(5) .
F13 C75 1.335(7) .
F14 C75 1.336(6) .
F15 C75 1.334(7) .
F13A C75A 1.30(3) .
F14A C75A 1.37(3) .
F15A C75A 1.32(3) .
F16 C76 1.320(6) .
F17 C76 1.319(5) .
F18 C76 1.331(5) .
F19 F19A 1.21(2) .
F19 C77 1.396(7) .
F19 F21A 1.71(5) .
F19A F20 1.03(2) .
F19A C77 1.11(2) .
F20 F20A 1.24(2) .
F20 C77 1.312(6) .
F20A C77 1.65(2) .
F21 F21A 0.51(5) .
F21 C77 1.323(9) .
F21A C77 1.22(6) .
F22 C78 1.258(13) .
F23 F23A 0.66(2) .
F23 C78 1.261(11) .
F23 F24A 1.53(3) .
F24 F24A 0.68(3) .
F24 C78 1.397(13) .
F22A C78 1.427(15) .
F23A C78 1.66(3) .
F24A C78 1.07(2) .
F25 C79 1.343(6) .
F26 C79 1.326(6) .
F27 C79 1.321(5) .
F28 C80 1.332(6) .
F29 C80 1.289(5) .
F30 C80 1.312(7) .
C1 C2 1.515(5) .
C1 C71 1.547(5) .
C1 C6 1.550(5) .
C1 C9 1.552(6) .
C2 C3 1.401(6) .
C2 C12 1.433(5) .
C3 C15 1.402(5) .
C3 C4 1.553(5) .
C4 C17 1.521(5) .
C4 C5 1.532(5) .
C4 C72 1.534(5) .
C5 C6 1.382(5) .
C5 C20 1.426(5) .
C6 C7 1.399(6) .
C7 C22 1.381(6) .
C7 C8 1.458(6) .
C8 C9 1.346(6) .
C8 C25 1.442(17) .
C8 C25A 1.66(5) .
C9 C10 1.467(11) .
C9 C10A 1.68(4) .
C10 C11 1.491(11) .
C10 C27 1.578(11) .
C10 C73 1.625(13) .
C10A C27 1.33(3) .
C10A C73 1.52(3) .
C10A C11 1.69(4) .
C11 C29 1.391(6) .
C11 C12 1.442(6) .
C11 C28A 2.02(5) .
C12 C13 1.412(5) .
C13 C31 1.422(5) .
C13 C14 1.433(5) .
C14 C15 1.409(5) .
C14 C33 1.418(5) .
C15 C16 1.459(5) .
C16 C35 1.389(5) .
C16 C17 1.425(5) .
C17 C18 1.364(5) .
C18 C37 1.411(5) .
C18 C19 1.541(5) .
C19 C20 1.539(5) .
C19 C74 1.553(6) .
C19 C39 1.560(5) .
C20 C21 1.389(5) .
C21 C22 1.404(6) .
C21 C41 1.560(5) .
C22 C23 1.453(6) .
C23 C24 1.374(6) .
C23 C42 1.419(6) .
C24 C45 1.412(6) .
C24 C25 1.502(17) .
C24 C25A 1.63(4) .
C25 C26 1.547(18) .
C25 C75 1.647(17) .
C25A C26 1.43(6) .
C25A C75 1.45(5) .
C26 C46 1.369(14) .
C26 C27 1.380(7) .
C26 C46A 1.70(5) .
C27 C28 1.452(14) .
C27 C28A 1.51(6) .
C28 C48 1.333(12) .
C28 C29 1.533(10) .
C28 C73A 1.56(3) .
C28A C29 1.17(5) .
C28A C73A 1.55(6) .
C28A C48 1.73(5) .
C29 C30 1.423(6) .
C30 C31 1.421(6) .
C30 C50 1.440(6) .
C31 C32 1.440(6) .
C32 C52 1.398(5) .
C32 C33 1.414(5) .
C33 C34 1.510(5) .
C34 C35 1.545(5) .
C34 C54 1.552(5) .
C34 C34 1.570(7) 3_675
C35 C36 1.426(5) .
C36 C37 1.390(5) .
C36 C55 1.450(5) .
C37 C38 1.441(5) .
C38 C57 1.387(6) .
C38 C39 1.409(5) .
C39 C40 1.379(6) .
C40 C59 1.442(6) .
C40 C41 1.526(5) .
C41 C42 1.519(6) .
C41 C76 1.549(6) .
C42 C43 1.373(6) .
C43 C44 1.397(7) .
C43 C60 1.529(6) .
C44 C45 1.398(7) .
C44 C62 1.450(6) .
C45 C46A 1.28(7) .
C45 C46 1.505(15) .
C46 C47 1.423(14) .
C46 C75A 1.65(2) .
C46A C75A 1.46(8) .
C46A C47 1.48(7) .
C47 C48 1.406(7) .
C47 C63 1.458(7) .
C48 C49 1.535(6) .
C49 C50 1.531(6) .
C49 C77 1.540(6) .
C49 C64 1.554(7) .
C50 C51 1.391(6) .
C51 C52 1.416(5) .
C51 C66 1.563(6) .
C52 C53 1.458(6) .
C53 C54 1.380(5) .
C53 C67 1.432(5) .
C54 C55 1.430(5) .
C55 C56 1.390(5) .
C56 C68 1.408(6) .
C56 C57 1.448(5) .
C57 C58 1.408(6) .
C58 C59 1.394(5) .
C58 C69 1.546(6) .
C59 C60 1.513(7) .
C60 C61 1.549(6) .
C60 C78 1.578(7) .
C61 C62 1.392(7) .
C61 C70 1.400(6) .
C62 C63 1.390(7) .
C63 C64 1.409(6) .
C64 C65 1.386(7) .
C65 C70 1.444(7) .
C65 C66 1.539(5) .
C66 C67 1.517(6) .
C66 C79 1.533(5) .
C67 C68 1.369(6) .
C68 C69 1.552(5) .
C69 C70 1.508(7) .
C69 C80 1.587(6) .
K1 O3 2.794(3) .
K1 O4 2.796(3) .
K1 O5 2.812(3) .
K1 O2 2.816(3) .
K1 O1 2.829(3) .
K1 O6 2.837(3) .
K1 N1 3.046(4) .
K1 N2 3.060(4) .
N1 C81 1.464(7) .
N1 C93 1.464(6) .
N1 C87 1.478(7) .
N2 C98 1.459(7) .
N2 C92 1.461(8) .
N2 C86 1.485(7) .
O1 C83 1.417(6) .
O1 C82 1.421(7) .
O2 C85 1.403(7) .
O2 C84 1.431(7) .
O3 C88 1.422(6) .
O3 C89 1.424(7) .
O4 C90 1.401(7) .
O4 C91 1.440(6) .
O5 C95 1.413(5) .
O5 C94 1.422(6) .
O6 C97 1.423(7) .
O6 C96 1.427(6) .
C81 C82 1.492(8) .
C83 C84 1.466(9) .
C85 C86 1.490(9) .
C87 C88 1.487(8) .
C89 C90 1.498(10) .
C91 C92 1.500(8) .
C93 C94 1.495(7) .
C95 C96 1.479(8) .
C97 C98 1.505(8) .
C01 C02 1.61(2) .
C02 C03 1.24(3) .
C03 C04 1.44(2) .
C04 C05 1.436(17) .
C05 C06 1.593(16) .
Cl1 C07 1.71(2) .
Cl2 C08 1.78(3) .
C07 C08 1.3900 .
C07 C012 1.3900 .
C08 C09 1.3900 .
C09 C010 1.3900 .
C010 C011 1.3900 .
C011 C012 1.3900 .
